data_7201704
loop_
_publ_author_name
'Dobrzycki, Lukasz'
'Wo\'zniak, Krzysztof'

_publ_section_title
;
 Inorganic--organic hybrid salts of diaminobenzenes and related cations
;
_journal_issue 5
_journal_name_full CrystEngComm
_journal_page_first 577
_journal_paper_doi 10.1039/b713261a
_journal_volume 10
_journal_year 2008
_chemical_formula_sum 'C20 H38 Cl6 N4 O Pb'
_chemical_formula_weight 770.43
_chemical_name_systematic
;
?
;
_space_group_IT_number 14
_symmetry_cell_setting monoclinic
_symmetry_space_group_name_Hall '-P 2yn'
_symmetry_space_group_name_H-M 'P 1 21/n 1'
_atom_sites_solution_hydrogens geom
_atom_sites_solution_primary direct
_atom_sites_solution_secondary difmap
_audit_creation_method SHELXL-97
_cell_angle_alpha 90.00
_cell_angle_beta 90.632(2)
_cell_angle_gamma 90.00
_cell_formula_units_Z 4
_cell_length_a 12.2479(3)
_cell_length_b 11.3720(3)
_cell_length_c 20.7255(4)
_cell_measurement_temperature 100(2)
_cell_volume 2886.54(12)
_computing_cell_refinement
;
CrysAlis RED, Oxford Diffraction Ltd.,
Version 1.171.28cycle4 beta (release 11-11-2005 CrysAlis171 .NET)
(compiled Nov 11 2005,15:50:43)
;
_computing_data_collection
;
CrysAlis CCD, Oxford Diffraction Ltd.,
Version 1.171.28cycle4 beta (release 11-11-2005 CrysAlis171 .NET)
(compiled Nov 11 2005,15:50:43)
;
_computing_data_reduction
;
CrysAlis RED, Oxford Diffraction Ltd.,
Version 1.171.28cycle4 beta (release 11-11-2005 CrysAlis171 .NET)
(compiled Nov 11 2005,15:50:43)
;
_computing_molecular_graphics Diamond
_computing_publication_material SHELXTL-97
_computing_structure_refinement 'SHELXL-97 (Sheldrick, 1997)'
_computing_structure_solution 'SHELXS-97 (Sheldrick, 1990)'
_diffrn_ambient_temperature 100(2)
_diffrn_measured_fraction_theta_full 0.998
_diffrn_measured_fraction_theta_max 0.965
_diffrn_radiation_monochromator graphite
_diffrn_radiation_source 'fine-focus sealed tube'
_diffrn_radiation_type MoK\a
_diffrn_radiation_wavelength 0.71073
_diffrn_reflns_av_R_equivalents 0.0163
_diffrn_reflns_av_sigmaI/netI 0.0145
_diffrn_reflns_limit_h_max 16
_diffrn_reflns_limit_h_min -16
_diffrn_reflns_limit_k_max 15
_diffrn_reflns_limit_k_min -15
_diffrn_reflns_limit_l_max 27
_diffrn_reflns_limit_l_min -27
_diffrn_reflns_number 66967
_diffrn_reflns_theta_full 28.00
_diffrn_reflns_theta_max 28.72
_diffrn_reflns_theta_min 2.63
_exptl_absorpt_coefficient_mu 6.421
_exptl_absorpt_correction_T_max 0.4082
_exptl_absorpt_correction_T_min 0.2122
_exptl_absorpt_correction_type analytical
_exptl_absorpt_process_details
;
CrysAlis RED, Oxford Diffraction Ltd.,
Version 1.171.28cycle4 beta (release 11-11-2005 CrysAlis171 .NET)
(compiled Nov 11 2005,15:50:43)
Analytical numeric absorption correction using a multifaceted crystal
model based on expressions derived by R.C. Clark & J.S. Reid.
;
_exptl_crystal_colour colourless
_exptl_crystal_density_diffrn 1.773
_exptl_crystal_density_method 'not measured'
_exptl_crystal_description prismatic
_exptl_crystal_F_000 1512
_exptl_crystal_size_max 0.35
_exptl_crystal_size_mid 0.23
_exptl_crystal_size_min 0.17
_refine_diff_density_max 0.702
_refine_diff_density_min -0.389
_refine_diff_density_rms 0.062
_refine_ls_extinction_coef 0.000497(19)
_refine_ls_extinction_expression Fc^*^=kFc[1+0.001xFc^2^\l^3^/sin(2\q)]^-1/4^
_refine_ls_extinction_method SHELXL
_refine_ls_goodness_of_fit_ref 1.064
_refine_ls_hydrogen_treatment mixed
_refine_ls_matrix_type full
_refine_ls_number_parameters 304
_refine_ls_number_reflns 7228
_refine_ls_number_restraints 0
_refine_ls_restrained_S_all 1.064
_refine_ls_R_factor_all 0.0146
_refine_ls_R_factor_gt 0.0109
_refine_ls_shift/su_max 0.006
_refine_ls_shift/su_mean 0.000
_refine_ls_structure_factor_coef Fsqd
_refine_ls_weighting_details 'calc w=1/[\s^2^(Fo^2^)+(0.0098P)^2^+0.9328P] where P=(Fo^2^+2Fc^2^)/3'
_refine_ls_weighting_scheme calc
_refine_ls_wR_factor_gt 0.0242
_refine_ls_wR_factor_ref 0.0244
_reflns_number_gt 6369
_reflns_number_total 7228
_reflns_threshold_expression >2sigma(I)
_cod_data_source_file b713261a.txt
_cod_data_source_block 3+PbCl6+H2O
_cod_depositor_comments
;
The following automatic conversions were performed:
'_symmetry_cell_setting' value 'Monoclinic' changed to 'monoclinic'
according to '/home/saulius/struct/CIF-dictionaries/cif_core.dic'
dictionary named 'cif_core.dic' version 2.4.1 from 2010-06-29.

Automatic conversion script
Id: cif_fix_enum 1527 2010-12-29 10:47:43Z saulius 
;
_cod_original_sg_symbol_H-M P21/n
_cod_database_code 7201704

loop_
_symmetry_equiv_pos_as_xyz
'x, y, z'
'-x+1/2, y+1/2, -z+1/2'
'-x, -y, -z'
'x-1/2, -y-1/2, z-1/2'

loop_
_atom_site_label
_atom_site_type_symbol
_atom_site_fract_x
_atom_site_fract_y
_atom_site_fract_z
_atom_site_U_iso_or_equiv
_atom_site_adp_type
_atom_site_occupancy
_atom_site_symmetry_multiplicity
_atom_site_calc_flag
_atom_site_refinement_flags
_atom_site_disorder_assembly
_atom_site_disorder_group
Pb1 Pb 0.481001(4) 0.509315(4) 0.251776(2) 0.00917(2) Uani 1 1 d . . .
Cl1 Cl 0.69744(3) 0.46005(3) 0.251406(17) 0.01281(7) Uani 1 1 d . . .
Cl2 Cl 0.55261(3) 0.76331(3) 0.222133(18) 0.01468(7) Uani 1 1 d . . .
Cl3 Cl 0.47497(3) 0.44595(3) 0.113270(17) 0.01455(7) Uani 1 1 d . . .
Cl4 Cl 0.23430(3) 0.53451(3) 0.255505(17) 0.01359(7) Uani 1 1 d . . .
Cl5 Cl 0.44285(3) 0.28365(3) 0.280119(18) 0.01507(7) Uani 1 1 d . . .
Cl6 Cl 0.51139(3) 0.56479(3) 0.388114(17) 0.01391(7) Uani 1 1 d . . .
N1A N 0.69193(10) 0.20030(10) 0.31003(5) 0.0108(2) Uani 1 1 d . . .
H1A1 H 0.6419 0.1454 0.2977 0.016 Uiso 1 1 calc R . .
H1A2 H 0.7569 0.1848 0.2909 0.016 Uiso 1 1 calc R . .
H1A3 H 0.6682 0.2729 0.2979 0.016 Uiso 1 1 calc R . .
N2A N 0.75496(10) 0.18005(11) 0.58134(6) 0.0127(3) Uani 1 1 d . . .
H2A H 0.8167 0.1336 0.5876 0.015 Uiso 1 1 calc R . .
C1A C 0.70619(12) 0.19673(12) 0.38036(7) 0.0103(3) Uani 1 1 d . . .
C2A C 0.63525(12) 0.25812(12) 0.41951(7) 0.0124(3) Uani 1 1 d . . .
H2A1 H 0.5769 0.3025 0.4013 0.015 Uiso 1 1 calc R . .
C3A C 0.65088(12) 0.25368(13) 0.48599(7) 0.0135(3) Uani 1 1 d . . .
H3A H 0.6035 0.2953 0.5139 0.016 Uiso 1 1 calc R . .
C4A C 0.73678(12) 0.18744(12) 0.51102(7) 0.0112(3) Uani 1 1 d . . .
C5A C 0.80740(12) 0.12662(12) 0.47165(7) 0.0123(3) Uani 1 1 d . . .
H5A H 0.8658 0.0822 0.4898 0.015 Uiso 1 1 calc R . .
C6A C 0.79189(12) 0.13131(12) 0.40514(7) 0.0118(3) Uani 1 1 d . . .
H6A H 0.8395 0.0902 0.3772 0.014 Uiso 1 1 calc R . .
C7A C 0.77917(14) 0.29719(14) 0.61322(8) 0.0183(3) Uani 1 1 d . . .
H7A1 H 0.7122 0.3459 0.6126 0.022 Uiso 1 1 calc R . .
H7A2 H 0.8004 0.2837 0.6588 0.022 Uiso 1 1 calc R . .
C8A C 0.86937(14) 0.36278(14) 0.57985(8) 0.0233(4) Uani 1 1 d . . .
H8A1 H 0.9323 0.3106 0.5745 0.035 Uiso 1 1 calc R . .
H8A2 H 0.8910 0.4309 0.6060 0.035 Uiso 1 1 calc R . .
H8A3 H 0.8434 0.3895 0.5374 0.035 Uiso 1 1 calc R . .
C9A C 0.66345(13) 0.11984(14) 0.61630(7) 0.0176(3) Uani 1 1 d . . .
H9A1 H 0.5978 0.1706 0.6147 0.021 Uiso 1 1 calc R . .
H9A2 H 0.6847 0.1095 0.6622 0.021 Uiso 1 1 calc R . .
C10A C 0.63543(14) 0.00128(14) 0.58772(8) 0.0232(3) Uani 1 1 d . . .
H10A H 0.6013 0.0122 0.5451 0.035 Uiso 1 1 calc R . .
H10B H 0.5846 -0.0398 0.6161 0.035 Uiso 1 1 calc R . .
H10C H 0.7022 -0.0454 0.5833 0.035 Uiso 1 1 calc R . .
N1B N 0.19086(10) 0.28575(10) 0.31896(6) 0.0115(2) Uani 1 1 d . . .
H1B1 H 0.2314 0.2244 0.3044 0.017 Uiso 1 1 calc R . .
H1B2 H 0.2135 0.3534 0.2998 0.017 Uiso 1 1 calc R . .
H1B3 H 0.1192 0.2731 0.3091 0.017 Uiso 1 1 calc R . .
N2B N 0.25566(10) 0.32037(11) 0.59004(6) 0.0130(3) Uani 1 1 d . . .
H2B H 0.3187 0.3651 0.5955 0.016 Uiso 1 1 calc R . .
C1B C 0.20449(12) 0.29607(12) 0.38923(7) 0.0106(3) Uani 1 1 d . . .
C2B C 0.13441(12) 0.23623(12) 0.42960(7) 0.0123(3) Uani 1 1 d . . .
H2B1 H 0.0763 0.1905 0.4121 0.015 Uiso 1 1 calc R . .
C3B C 0.15010(12) 0.24376(12) 0.49601(7) 0.0124(3) Uani 1 1 d . . .
H3B H 0.1034 0.2028 0.5246 0.015 Uiso 1 1 calc R . .
C4B C 0.23529(12) 0.31226(12) 0.51974(7) 0.0114(3) Uani 1 1 d . . .
C5B C 0.30422(12) 0.37324(12) 0.47932(7) 0.0131(3) Uani 1 1 d . . .
H5B H 0.3616 0.4202 0.4967 0.016 Uiso 1 1 calc R . .
C6B C 0.28860(12) 0.36506(12) 0.41311(7) 0.0126(3) Uani 1 1 d . . .
H6B H 0.3351 0.4063 0.3845 0.015 Uiso 1 1 calc R . .
C7B C 0.16623(13) 0.38326(14) 0.62593(7) 0.0186(3) Uani 1 1 d . . .
H7B1 H 0.0997 0.3338 0.6255 0.022 Uiso 1 1 calc R . .
H7B2 H 0.1893 0.3941 0.6715 0.022 Uiso 1 1 calc R . .
C8B C 0.13950(15) 0.50165(14) 0.59686(8) 0.0243(4) Uani 1 1 d . . .
H8B1 H 0.2071 0.5463 0.5908 0.036 Uiso 1 1 calc R . .
H8B2 H 0.0913 0.5450 0.6258 0.036 Uiso 1 1 calc R . .
H8B3 H 0.1028 0.4905 0.5550 0.036 Uiso 1 1 calc R . .
C9B C 0.27788(14) 0.20230(14) 0.62164(8) 0.0195(4) Uani 1 1 d . . .
H9B1 H 0.3022 0.2151 0.6668 0.023 Uiso 1 1 calc R . .
H9B2 H 0.2094 0.1561 0.6225 0.023 Uiso 1 1 calc R . .
C10B C 0.36408(14) 0.13329(14) 0.58637(9) 0.0239(4) Uani 1 1 d . . .
H10D H 0.3344 0.1064 0.5448 0.036 Uiso 1 1 calc R . .
H10E H 0.3860 0.0651 0.6124 0.036 Uiso 1 1 calc R . .
H10F H 0.4277 0.1836 0.5790 0.036 Uiso 1 1 calc R . .
O1S O 0.54231(10) 0.03035(11) 0.27366(7) 0.0252(3) Uani 1 1 d . . .
H1SA H 0.5512(18) -0.030(2) 0.2592(10) 0.039(7) Uiso 1 1 d . . .
H1SB H 0.4786(19) 0.049(2) 0.2626(10) 0.044(7) Uiso 1 1 d . . .

loop_
_atom_site_aniso_label
_atom_site_aniso_U_11
_atom_site_aniso_U_22
_atom_site_aniso_U_33
_atom_site_aniso_U_23
_atom_site_aniso_U_13
_atom_site_aniso_U_12
Pb1 0.00876(3) 0.00898(3) 0.00974(3) -0.00032(2) -0.00076(2) -0.00020(2)
Cl1 0.01055(17) 0.01296(16) 0.01492(17) 0.00039(13) 0.00006(13) 0.00003(12)
Cl2 0.01197(18) 0.01226(16) 0.01975(19) -0.00021(13) -0.00188(14) -0.00004(13)
Cl3 0.01313(18) 0.01775(17) 0.01271(17) -0.00090(13) -0.00204(13) -0.00432(13)
Cl4 0.01449(18) 0.01209(16) 0.01416(17) -0.00082(13) -0.00130(13) 0.00124(13)
Cl5 0.01214(18) 0.01020(16) 0.02287(19) 0.00099(14) -0.00024(14) -0.00002(13)
Cl6 0.01217(18) 0.01686(17) 0.01269(17) -0.00274(13) -0.00026(13) -0.00331(13)
N1A 0.0112(6) 0.0119(6) 0.0092(6) 0.0004(5) -0.0001(5) 0.0013(5)
N2A 0.0131(7) 0.0163(6) 0.0088(6) -0.0013(5) -0.0014(5) 0.0052(5)
C1A 0.0125(8) 0.0103(7) 0.0080(7) 0.0008(5) -0.0008(6) -0.0028(5)
C2A 0.0102(7) 0.0131(7) 0.0138(7) 0.0008(6) -0.0019(6) 0.0032(5)
C3A 0.0129(8) 0.0154(7) 0.0123(7) -0.0016(6) 0.0014(6) 0.0038(6)
C4A 0.0115(7) 0.0136(7) 0.0084(7) 0.0003(5) -0.0010(6) -0.0003(5)
C5A 0.0106(8) 0.0132(7) 0.0131(7) 0.0009(6) -0.0012(6) 0.0031(5)
C6A 0.0117(8) 0.0122(7) 0.0115(7) -0.0011(6) 0.0018(6) 0.0016(5)
C7A 0.0214(9) 0.0190(8) 0.0143(8) -0.0066(6) -0.0039(7) 0.0056(6)
C8A 0.0214(9) 0.0202(8) 0.0280(10) -0.0051(7) -0.0037(7) 0.0005(7)
C9A 0.0184(9) 0.0235(8) 0.0108(8) 0.0036(6) 0.0032(6) 0.0047(6)
C10A 0.0257(9) 0.0230(9) 0.0210(8) 0.0041(7) 0.0037(7) -0.0002(7)
N1B 0.0113(6) 0.0132(6) 0.0100(6) -0.0006(5) -0.0008(5) -0.0003(5)
N2B 0.0137(7) 0.0165(6) 0.0089(6) 0.0005(5) -0.0014(5) -0.0059(5)
C1B 0.0119(8) 0.0114(7) 0.0084(7) -0.0005(5) -0.0012(6) 0.0031(5)
C2B 0.0102(7) 0.0128(7) 0.0138(7) -0.0017(6) -0.0020(6) -0.0025(5)
C3B 0.0117(8) 0.0142(7) 0.0113(7) 0.0018(6) 0.0014(6) -0.0025(6)
C4B 0.0119(7) 0.0132(7) 0.0092(7) -0.0013(5) -0.0012(6) 0.0009(5)
C5B 0.0113(8) 0.0143(7) 0.0137(7) -0.0005(6) -0.0019(6) -0.0039(6)
C6B 0.0123(8) 0.0135(7) 0.0120(7) 0.0013(6) 0.0013(6) -0.0022(5)
C7B 0.0185(9) 0.0259(8) 0.0116(8) -0.0044(6) 0.0032(6) -0.0052(7)
C8B 0.0285(9) 0.0216(9) 0.0227(8) -0.0073(7) 0.0044(7) -0.0010(7)
C9B 0.0240(9) 0.0210(8) 0.0135(8) 0.0077(6) -0.0060(7) -0.0078(7)
C10B 0.0224(9) 0.0187(8) 0.0304(10) 0.0061(7) -0.0070(7) -0.0013(7)
O1S 0.0168(7) 0.0155(6) 0.0432(8) -0.0105(6) -0.0035(6) 0.0027(5)

loop_
_atom_type_symbol
_atom_type_description
_atom_type_scat_dispersion_real
_atom_type_scat_dispersion_imag
_atom_type_scat_source
C C 0.0033 0.0016 'International Tables Vol C Tables 4.2.6.8 and 6.1.1.4'
H H 0.0000 0.0000 'International Tables Vol C Tables 4.2.6.8 and 6.1.1.4'
N N 0.0061 0.0033 'International Tables Vol C Tables 4.2.6.8 and 6.1.1.4'
O O 0.0106 0.0060 'International Tables Vol C Tables 4.2.6.8 and 6.1.1.4'
Cl Cl 0.1484 0.1585 'International Tables Vol C Tables 4.2.6.8 and 6.1.1.4'
Pb Pb -3.3944 10.1111 'International Tables Vol C Tables 4.2.6.8 and 6.1.1.4'

loop_
_geom_angle_atom_site_label_1
_geom_angle_atom_site_label_2
_geom_angle_atom_site_label_3
_geom_angle
_geom_angle_site_symmetry_1
_geom_angle_site_symmetry_3
_geom_angle_publ_flag
Cl5 Pb1 Cl1 88.597(11) . . ?
Cl5 Pb1 Cl6 90.889(11) . . ?
Cl1 Pb1 Cl6 86.160(10) . . ?
Cl5 Pb1 Cl3 88.675(11) . . ?
Cl1 Pb1 Cl3 87.757(10) . . ?
Cl6 Pb1 Cl3 173.910(10) . . ?
Cl5 Pb1 Cl4 84.760(10) . . ?
Cl1 Pb1 Cl4 173.356(10) . . ?
Cl6 Pb1 Cl4 94.092(10) . . ?
Cl3 Pb1 Cl4 91.918(10) . . ?
Cl5 Pb1 Cl2 173.482(10) . . ?
Cl1 Pb1 Cl2 84.990(10) . . ?
Cl6 Pb1 Cl2 87.526(10) . . ?
Cl3 Pb1 Cl2 92.231(10) . . ?
Cl4 Pb1 Cl2 101.654(9) . . ?
C1A N1A H1A1 109.5 . . ?
C1A N1A H1A2 109.5 . . ?
H1A1 N1A H1A2 109.5 . . ?
C1A N1A H1A3 109.5 . . ?
H1A1 N1A H1A3 109.5 . . ?
H1A2 N1A H1A3 109.5 . . ?
C4A N2A C9A 113.36(11) . . ?
C4A N2A C7A 114.06(11) . . ?
C9A N2A C7A 109.46(11) . . ?
C4A N2A H2A 106.5 . . ?
C9A N2A H2A 106.5 . . ?
C7A N2A H2A 106.5 . . ?
C6A C1A C2A 122.22(13) . . ?
C6A C1A N1A 117.78(13) . . ?
C2A C1A N1A 120.00(13) . . ?
C1A C2A C3A 118.83(13) . . ?
C1A C2A H2A1 120.6 . . ?
C3A C2A H2A1 120.6 . . ?
C4A C3A C2A 119.02(13) . . ?
C4A C3A H3A 120.5 . . ?
C2A C3A H3A 120.5 . . ?
C5A C4A C3A 121.83(13) . . ?
C5A C4A N2A 117.82(12) . . ?
C3A C4A N2A 120.35(13) . . ?
C4A C5A C6A 119.13(13) . . ?
C4A C5A H5A 120.4 . . ?
C6A C5A H5A 120.4 . . ?
C1A C6A C5A 118.96(13) . . ?
C1A C6A H6A 120.5 . . ?
C5A C6A H6A 120.5 . . ?
C8A C7A N2A 112.09(12) . . ?
C8A C7A H7A1 109.2 . . ?
N2A C7A H7A1 109.2 . . ?
C8A C7A H7A2 109.2 . . ?
N2A C7A H7A2 109.2 . . ?
H7A1 C7A H7A2 107.9 . . ?
C7A C8A H8A1 109.5 . . ?
C7A C8A H8A2 109.5 . . ?
H8A1 C8A H8A2 109.5 . . ?
C7A C8A H8A3 109.5 . . ?
H8A1 C8A H8A3 109.5 . . ?
H8A2 C8A H8A3 109.5 . . ?
N2A C9A C10A 112.59(12) . . ?
N2A C9A H9A1 109.1 . . ?
C10A C9A H9A1 109.1 . . ?
N2A C9A H9A2 109.1 . . ?
C10A C9A H9A2 109.1 . . ?
H9A1 C9A H9A2 107.8 . . ?
C9A C10A H10A 109.5 . . ?
C9A C10A H10B 109.5 . . ?
H10A C10A H10B 109.5 . . ?
C9A C10A H10C 109.5 . . ?
H10A C10A H10C 109.5 . . ?
H10B C10A H10C 109.5 . . ?
C1B N1B H1B1 109.5 . . ?
C1B N1B H1B2 109.5 . . ?
H1B1 N1B H1B2 109.5 . . ?
C1B N1B H1B3 109.5 . . ?
H1B1 N1B H1B3 109.5 . . ?
H1B2 N1B H1B3 109.5 . . ?
C4B N2B C7B 113.54(12) . . ?
C4B N2B C9B 113.44(11) . . ?
C7B N2B C9B 109.51(12) . . ?
C4B N2B H2B 106.6 . . ?
C7B N2B H2B 106.6 . . ?
C9B N2B H2B 106.6 . . ?
C6B C1B C2B 121.83(13) . . ?
C6B C1B N1B 118.46(13) . . ?
C2B C1B N1B 119.71(13) . . ?
C1B C2B C3B 119.23(13) . . ?
C1B C2B H2B1 120.4 . . ?
C3B C2B H2B1 120.4 . . ?
C4B C3B C2B 118.72(13) . . ?
C4B C3B H3B 120.6 . . ?
C2B C3B H3B 120.6 . . ?
C5B C4B C3B 121.91(13) . . ?
C5B C4B N2B 117.93(12) . . ?
C3B C4B N2B 120.16(13) . . ?
C4B C5B C6B 119.18(13) . . ?
C4B C5B H5B 120.4 . . ?
C6B C5B H5B 120.4 . . ?
C1B C6B C5B 119.12(13) . . ?
C1B C6B H6B 120.4 . . ?
C5B C6B H6B 120.4 . . ?
C8B C7B N2B 112.39(13) . . ?
C8B C7B H7B1 109.1 . . ?
N2B C7B H7B1 109.1 . . ?
C8B C7B H7B2 109.1 . . ?
N2B C7B H7B2 109.1 . . ?
H7B1 C7B H7B2 107.9 . . ?
C7B C8B H8B1 109.5 . . ?
C7B C8B H8B2 109.5 . . ?
H8B1 C8B H8B2 109.5 . . ?
C7B C8B H8B3 109.5 . . ?
H8B1 C8B H8B3 109.5 . . ?
H8B2 C8B H8B3 109.5 . . ?
C10B C9B N2B 111.95(13) . . ?
C10B C9B H9B1 109.2 . . ?
N2B C9B H9B1 109.2 . . ?
C10B C9B H9B2 109.2 . . ?
N2B C9B H9B2 109.2 . . ?
H9B1 C9B H9B2 107.9 . . ?
C9B C10B H10D 109.5 . . ?
C9B C10B H10E 109.5 . . ?
H10D C10B H10E 109.5 . . ?
C9B C10B H10F 109.5 . . ?
H10D C10B H10F 109.5 . . ?
H10E C10B H10F 109.5 . . ?
H1SA O1S H1SB 105(2) . . ?

loop_
_geom_bond_atom_site_label_1
_geom_bond_atom_site_label_2
_geom_bond_distance
_geom_bond_site_symmetry_2
_geom_bond_publ_flag
Pb1 Cl5 2.6750(4) . ?
Pb1 Cl1 2.7096(4) . ?
Pb1 Cl6 2.9151(4) . ?
Pb1 Cl3 2.9598(4) . ?
Pb1 Cl4 3.0369(4) . ?
Pb1 Cl2 3.0824(4) . ?
N1A C1A 1.4669(18) . ?
N1A H1A1 0.9100 . ?
N1A H1A2 0.9100 . ?
N1A H1A3 0.9100 . ?
N2A C4A 1.4743(18) . ?
N2A C9A 1.5060(19) . ?
N2A C7A 1.5148(19) . ?
N2A H2A 0.9300 . ?
C1A C6A 1.381(2) . ?
C1A C2A 1.384(2) . ?
C2A C3A 1.390(2) . ?
C2A H2A1 0.9500 . ?
C3A C4A 1.390(2) . ?
C3A H3A 0.9500 . ?
C4A C5A 1.3814(19) . ?
C5A C6A 1.390(2) . ?
C5A H5A 0.9500 . ?
C6A H6A 0.9500 . ?
C7A C8A 1.507(2) . ?
C7A H7A1 0.9900 . ?
C7A H7A2 0.9900 . ?
C8A H8A1 0.9800 . ?
C8A H8A2 0.9800 . ?
C8A H8A3 0.9800 . ?
C9A C10A 1.511(2) . ?
C9A H9A1 0.9900 . ?
C9A H9A2 0.9900 . ?
C10A H10A 0.9800 . ?
C10A H10B 0.9800 . ?
C10A H10C 0.9800 . ?
N1B C1B 1.4687(18) . ?
N1B H1B1 0.9100 . ?
N1B H1B2 0.9100 . ?
N1B H1B3 0.9100 . ?
N2B C4B 1.4783(18) . ?
N2B C7B 1.5107(19) . ?
N2B C9B 1.5173(19) . ?
N2B H2B 0.9300 . ?
C1B C6B 1.382(2) . ?
C1B C2B 1.384(2) . ?
C2B C3B 1.390(2) . ?
C2B H2B1 0.9500 . ?
C3B C4B 1.388(2) . ?
C3B H3B 0.9500 . ?
C4B C5B 1.382(2) . ?
C5B C6B 1.386(2) . ?
C5B H5B 0.9500 . ?
C6B H6B 0.9500 . ?
C7B C8B 1.510(2) . ?
C7B H7B1 0.9900 . ?
C7B H7B2 0.9900 . ?
C8B H8B1 0.9800 . ?
C8B H8B2 0.9800 . ?
C8B H8B3 0.9800 . ?
C9B C10B 1.511(2) . ?
C9B H9B1 0.9900 . ?
C9B H9B2 0.9900 . ?
C10B H10D 0.9800 . ?
C10B H10E 0.9800 . ?
C10B H10F 0.9800 . ?
O1S H1SA 0.76(2) . ?
O1S H1SB 0.84(2) . ?

loop_
_geom_hbond_atom_site_label_D
_geom_hbond_atom_site_label_H
_geom_hbond_atom_site_label_A
_geom_hbond_distance_DH
_geom_hbond_distance_HA
_geom_hbond_distance_DA
_geom_hbond_angle_DHA
_geom_hbond_site_symmetry_A
N1A H1A1 O1S 0.91 1.85 2.7624(17) 178.4 .
N1A H1A2 Cl2 0.91 2.52 3.2854(13) 142.6 2_645
N1A H1A2 Cl1 0.91 2.76 3.3106(12) 119.9 2_645
N1A H1A3 Cl1 0.91 2.37 3.1949(12) 151.6 .
N1A H1A3 Cl5 0.91 2.78 3.2477(12) 112.9 .
N2A H2A Cl3 0.93 2.20 3.1166(13) 168.6 4_666
N1B H1B1 Cl4 0.91 2.53 3.3788(12) 155.8 2_545
N1B H1B1 Cl5 0.91 2.73 3.1983(13) 113.3 .
N1B H1B2 Cl4 0.91 2.27 3.1672(12) 168.2 .
N1B H1B3 Cl2 0.91 2.20 3.1027(13) 172.6 2_545
N2B H2B Cl6 0.93 2.25 3.1658(13) 167.6 3_666
O1S H1SA Cl2 0.76(2) 2.47(2) 3.2221(13) 170(2) 1_545
O1S H1SB Cl4 0.84(2) 2.64(2) 3.4352(13) 160(2) 2_545
O1S H1SB Cl5 0.84(2) 2.73(2) 3.1309(13) 111.4(19) .

loop_
_geom_torsion_atom_site_label_1
_geom_torsion_atom_site_label_2
_geom_torsion_atom_site_label_3
_geom_torsion_atom_site_label_4
_geom_torsion
_geom_torsion_site_symmetry_1
_geom_torsion_site_symmetry_2
_geom_torsion_site_symmetry_3
_geom_torsion_site_symmetry_4
_geom_torsion_publ_flag
C6A C1A C2A C3A 0.0(2) . . . . ?
N1A C1A C2A C3A -179.71(13) . . . . ?
C1A C2A C3A C4A -0.3(2) . . . . ?
C2A C3A C4A C5A 0.4(2) . . . . ?
C2A C3A C4A N2A -179.44(13) . . . . ?
C9A N2A C4A C5A -115.20(14) . . . . ?
C7A N2A C4A C5A 118.63(14) . . . . ?
C9A N2A C4A C3A 64.68(17) . . . . ?
C7A N2A C4A C3A -61.48(18) . . . . ?
C3A C4A C5A C6A -0.3(2) . . . . ?
N2A C4A C5A C6A 179.59(13) . . . . ?
C2A C1A C6A C5A 0.2(2) . . . . ?
N1A C1A C6A C5A 179.87(12) . . . . ?
C4A C5A C6A C1A 0.0(2) . . . . ?
C4A N2A C7A C8A -51.08(17) . . . . ?
C9A N2A C7A C8A -179.26(13) . . . . ?
C4A N2A C9A C10A 52.14(16) . . . . ?
C7A N2A C9A C10A -179.29(13) . . . . ?
C6B C1B C2B C3B -1.2(2) . . . . ?
N1B C1B C2B C3B 178.06(12) . . . . ?
C1B C2B C3B C4B 0.6(2) . . . . ?
C2B C3B C4B C5B 0.3(2) . . . . ?
C2B C3B C4B N2B -178.80(13) . . . . ?
C7B N2B C4B C5B 113.64(15) . . . . ?
C9B N2B C4B C5B -120.50(14) . . . . ?
C7B N2B C4B C3B -67.24(17) . . . . ?
C9B N2B C4B C3B 58.63(18) . . . . ?
C3B C4B C5B C6B -0.6(2) . . . . ?
N2B C4B C5B C6B 178.52(13) . . . . ?
C2B C1B C6B C5B 0.9(2) . . . . ?
N1B C1B C6B C5B -178.36(13) . . . . ?
C4B C5B C6B C1B 0.0(2) . . . . ?
C4B N2B C7B C8B -51.87(17) . . . . ?
C9B N2B C7B C8B -179.80(13) . . . . ?
C4B N2B C9B C10B 50.01(17) . . . . ?
C7B N2B C9B C10B 178.00(13) . . . . ?
